data_1558758
loop_
_publ_author_name
'He\&s, Merlin'
'Stennett, Thomas'
'Fantuzzi, Felipe'
'Bertermann, R\"udiger'
'Schock, Marvin'
'Sch\"afer, Marius'
'Thiess, Torsten'
'Braunschweig, Holger'

_publ_section_title
;
 Diverse Ring-Opening Reactions of Rhodium \h4-Azaborete Complexes
;
_journal_name_full 'Chemical Science'
_journal_paper_doi 10.1039/D0SC02283G
_journal_year 2020
_chemical_formula_moiety 'C32 H52 B Cl N2 P Rh'
_chemical_formula_sum 'C32 H52 B Cl N2 P Rh'
_chemical_formula_weight 644.89
_space_group_crystal_system monoclinic
_space_group_IT_number 14
_space_group_name_Hall '-P 2yn'
_space_group_name_H-M_alt 'P 1 21/n 1'
_atom_sites_solution_hydrogens geom
_atom_sites_solution_primary dual
_atom_sites_solution_secondary difmap
_audit_creation_method SHELXL-2018/3
_audit_update_record
;
2020-04-15 deposited with the CCDC.	2020-07-23 downloaded from the CCDC.
;
_cell_angle_alpha 90
_cell_angle_beta 93.632(11)
_cell_angle_gamma 90
_cell_formula_units_Z 4
_cell_length_a 8.3899(14)
_cell_length_b 20.844(4)
_cell_length_c 19.120(3)
_cell_measurement_reflns_used 9900
_cell_measurement_temperature 100(2)
_cell_measurement_theta_max 27.10
_cell_measurement_theta_min 2.77
_cell_volume 3337.0(10)
_computing_cell_refinement 'Saint+ ver. V8.37A (Bruker AXS)'
_computing_data_collection 'APEX2 ver. 2014.9 (Bruker AXS)'
_computing_data_reduction 'Saint+ ver. V8.37A (Bruker AXS)'
_computing_molecular_graphics 'ShelXLe (Huebschle et all, 2011)'
_computing_publication_material 'SHELXL-2018/3 (Sheldrick, 2018)'
_computing_structure_refinement 'SHELXL-2018/3 (Sheldrick, 2018)'
_computing_structure_solution 'SHELXT (Sheldrick, 2014)'
_diffrn_ambient_temperature 100(2)
_diffrn_detector 'CMOS area detector (Photon II)'
_diffrn_detector_area_resol_mean 7.5
_diffrn_measured_fraction_theta_full 0.999
_diffrn_measured_fraction_theta_max 0.999
_diffrn_measurement_device_type 'Bruker D8 Quest'
_diffrn_measurement_method '\f and \w scans'
_diffrn_radiation_monochromator 'multi-layer mirror'
_diffrn_radiation_type MoK\a
_diffrn_radiation_wavelength 0.71073
_diffrn_reflns_av_R_equivalents 0.0452
_diffrn_reflns_av_unetI/netI 0.0232
_diffrn_reflns_Laue_measured_fraction_full 0.999
_diffrn_reflns_Laue_measured_fraction_max 0.999
_diffrn_reflns_limit_h_max 10
_diffrn_reflns_limit_h_min -10
_diffrn_reflns_limit_k_max 26
_diffrn_reflns_limit_k_min -26
_diffrn_reflns_limit_l_max 23
_diffrn_reflns_limit_l_min -23
_diffrn_reflns_number 53845
_diffrn_reflns_point_group_measured_fraction_full 0.999
_diffrn_reflns_point_group_measured_fraction_max 0.999
_diffrn_reflns_theta_full 26.000
_diffrn_reflns_theta_max 26.371
_diffrn_reflns_theta_min 2.348
_diffrn_source 'microfocus sealed tube (Incoatec ImS)'
_exptl_absorpt_coefficient_mu 0.662
_exptl_absorpt_correction_T_max 0.7455
_exptl_absorpt_correction_T_min 0.7106
_exptl_absorpt_correction_type multi-scan
_exptl_absorpt_process_details 'SadAbs 2016/2 (Bruker AXS)'
_exptl_crystal_colour orange
_exptl_crystal_density_diffrn 1.284
_exptl_crystal_description block
_exptl_crystal_F_000 1360
_exptl_crystal_size_max 0.286
_exptl_crystal_size_mid 0.194
_exptl_crystal_size_min 0.158
_refine_diff_density_max 0.278
_refine_diff_density_min -0.345
_refine_diff_density_rms 0.046
_refine_ls_extinction_method none
_refine_ls_goodness_of_fit_ref 1.035
_refine_ls_hydrogen_treatment constr
_refine_ls_matrix_type full
_refine_ls_number_parameters 357
_refine_ls_number_reflns 6821
_refine_ls_number_restraints 0
_refine_ls_restrained_S_all 1.035
_refine_ls_R_factor_all 0.0277
_refine_ls_R_factor_gt 0.0236
_refine_ls_shift/su_max 0.005
_refine_ls_shift/su_mean 0.000
_refine_ls_structure_factor_coef Fsqd
_refine_ls_weighting_details 'w=1/[\s^2^(Fo^2^)+(0.0261P)^2^+1.4727P] where P=(Fo^2^+2Fc^2^)/3'
_refine_ls_weighting_scheme calc
_refine_ls_wR_factor_gt 0.0583
_refine_ls_wR_factor_ref 0.0609
_reflns_Friedel_coverage 0.000
_reflns_number_gt 6176
_reflns_number_total 6821
_reflns_threshold_expression 'I > 2\s(I)'
_cod_data_source_file d0sc02283g2.cif
_cod_data_source_block test_a_CCDC7
_cod_original_cell_volume 3336.9(10)
_cod_original_sg_symbol_H-M 'P 21/n'
_cod_database_code 1558758
_shelx_shelxl_version_number 2018/3
_shelx_space_group_comment
;
The symmetry employed for this shelxl refinement is uniquely defined
by the following loop, which should always be used as a source of
symmetry information in preference to the above space-group names.
They are only intended as comments.
;
_shelx_estimated_absorpt_t_min 0.833
_shelx_estimated_absorpt_t_max 0.903

loop_
_space_group_symop_operation_xyz
'x, y, z'
'-x+1/2, y+1/2, -z+1/2'
'-x, -y, -z'
'x-1/2, -y-1/2, z-1/2'

loop_
_atom_site_label
_atom_site_type_symbol
_atom_site_fract_x
_atom_site_fract_y
_atom_site_fract_z
_atom_site_U_iso_or_equiv
_atom_site_adp_type
_atom_site_occupancy
_atom_site_site_symmetry_order
_atom_site_calc_flag
_atom_site_refinement_flags_posn
_atom_site_refinement_flags_adp
_atom_site_refinement_flags_occupancy
_atom_site_disorder_assembly
_atom_site_disorder_group
Rh1 Rh 0.31252(2) 0.54369(2) 0.76277(2) 0.02634(5) Uani 1 1 d . . . . .
Cl1 Cl 0.45372(6) 0.61041(2) 0.84555(3) 0.04315(12) Uani 1 1 d . . . . .
P1 P 0.20772(5) 0.48270(2) 0.84791(2) 0.02779(10) Uani 1 1 d . . . . .
C1 C 0.1874(2) 0.50632(9) 0.67055(9) 0.0327(4) Uani 1 1 d . . . . .
H1 H 0.096521 0.475525 0.663004 0.039 Uiso 1 1 calc R U . . .
N1 N 0.38661(17) 0.56788(7) 0.66083(8) 0.0305(3) Uani 1 1 d . . . . .
B1 B 0.2078(2) 0.57781(10) 0.65233(11) 0.0334(4) Uani 1 1 d . . . . .
C2 C 0.3572(2) 0.49891(9) 0.67190(9) 0.0317(4) Uani 1 1 d . . . . .
N2 N 0.7413(3) 0.27841(10) 0.63595(12) 0.0698(6) Uani 1 1 d . . . . .
C3 C 0.1042(2) 0.63510(9) 0.62080(11) 0.0374(4) Uani 1 1 d . . . . .
C6 C -0.0878(3) 0.73253(11) 0.55566(14) 0.0538(6) Uani 1 1 d . . . . .
C5 C -0.0446(2) 0.73463(10) 0.62645(13) 0.0500(5) Uani 1 1 d . . . . .
H5 H -0.080590 0.769433 0.653396 0.060 Uiso 1 1 calc R U . . .
C4 C 0.0504(2) 0.68718(10) 0.65986(12) 0.0421(5) Uani 1 1 d . . . . .
C8 C 0.0607(2) 0.63269(10) 0.54842(12) 0.0447(5) Uani 1 1 d . . . . .
C7 C -0.0344(3) 0.68156(11) 0.51751(13) 0.0539(6) Uani 1 1 d . . . . .
H7 H -0.062913 0.679541 0.468680 0.065 Uiso 1 1 calc R U . . .
C9 C 0.0898(3) 0.69284(11) 0.73731(13) 0.0560(6) Uani 1 1 d . . . . .
H9A H 0.089622 0.738170 0.750902 0.084 Uiso 1 1 calc R U . . .
H9B H 0.195724 0.674467 0.748941 0.084 Uiso 1 1 calc R U . . .
H9C H 0.009907 0.669570 0.762629 0.084 Uiso 1 1 calc R U . . .
C10 C -0.1909(3) 0.78416(13) 0.52021(18) 0.0766(9) Uani 1 1 d . . . . .
H10A H -0.153682 0.792864 0.473579 0.115 Uiso 1 1 calc R U . . .
H10B H -0.183514 0.823434 0.548408 0.115 Uiso 1 1 calc R U . . .
H10C H -0.302109 0.769610 0.515692 0.115 Uiso 1 1 calc R U . . .
C11 C 0.1157(3) 0.57924(12) 0.50236(13) 0.0625(7) Uani 1 1 d . . . . .
H11A H 0.027359 0.566122 0.469469 0.094 Uiso 1 1 calc R U . . .
H11B H 0.150338 0.542574 0.531592 0.094 Uiso 1 1 calc R U . . .
H11C H 0.205061 0.594347 0.476141 0.094 Uiso 1 1 calc R U . . .
C12 C 0.5296(2) 0.60285(10) 0.63805(10) 0.0392(4) Uani 1 1 d . . . . .
C13 C 0.5653(4) 0.57910(18) 0.56565(14) 0.0854(10) Uani 1 1 d . . . . .
H13A H 0.660465 0.600920 0.550305 0.128 Uiso 1 1 calc R U . . .
H13B H 0.474107 0.588331 0.532594 0.128 Uiso 1 1 calc R U . . .
H13C H 0.584300 0.532721 0.567310 0.128 Uiso 1 1 calc R U . . .
C14 C 0.6752(3) 0.59224(13) 0.68793(14) 0.0589(6) Uani 1 1 d . . . . .
H14A H 0.762063 0.620331 0.674746 0.088 Uiso 1 1 calc R U . . .
H14B H 0.709305 0.547372 0.685357 0.088 Uiso 1 1 calc R U . . .
H14C H 0.648353 0.602156 0.735877 0.088 Uiso 1 1 calc R U . . .
C15 C 0.4878(3) 0.67349(12) 0.63753(19) 0.0780(9) Uani 1 1 d . . . . .
H15A H 0.580712 0.698591 0.625187 0.117 Uiso 1 1 calc R U . . .
H15B H 0.456939 0.686294 0.684100 0.117 Uiso 1 1 calc R U . . .
H15C H 0.398650 0.681332 0.602952 0.117 Uiso 1 1 calc R U . . .
C16 C 0.4608(2) 0.44328(9) 0.66245(10) 0.0342(4) Uani 1 1 d . . . . .
C17 C 0.6015(2) 0.43268(10) 0.70296(11) 0.0425(5) Uani 1 1 d . . . . .
H17 H 0.635804 0.463674 0.737097 0.051 Uiso 1 1 calc R U . . .
C18 C 0.6929(3) 0.37854(10) 0.69512(12) 0.0490(5) Uani 1 1 d . . . . .
H18 H 0.788185 0.372851 0.724055 0.059 Uiso 1 1 calc R U . . .
C19 C 0.6474(3) 0.33156(10) 0.64492(12) 0.0474(5) Uani 1 1 d . . . . .
C20 C 0.5031(3) 0.34150(10) 0.60558(12) 0.0498(5) Uani 1 1 d . . . . .
H20 H 0.466567 0.310219 0.572161 0.060 Uiso 1 1 calc R U . . .
C21 C 0.4127(3) 0.39608(10) 0.61448(11) 0.0426(5) Uani 1 1 d . . . . .
H21 H 0.315146 0.401375 0.587036 0.051 Uiso 1 1 calc R U . . .
C22 C 0.8902(4) 0.27122(16) 0.6771(2) 0.1024(13) Uani 1 1 d . . . . .
H22A H 0.946560 0.233236 0.661256 0.154 Uiso 1 1 calc R U . . .
H22B H 0.868871 0.266168 0.726619 0.154 Uiso 1 1 calc R U . . .
H22C H 0.956461 0.309368 0.671466 0.154 Uiso 1 1 calc R U . . .
C23 C 0.6970(4) 0.23145(13) 0.58355(18) 0.0875(10) Uani 1 1 d . . . . .
H23A H 0.776131 0.196803 0.585407 0.131 Uiso 1 1 calc R U . . .
H23B H 0.692887 0.251582 0.537153 0.131 Uiso 1 1 calc R U . . .
H23C H 0.591793 0.213856 0.592259 0.131 Uiso 1 1 calc R U . . .
C24 C 0.3601(2) 0.46486(9) 0.91999(10) 0.0346(4) Uani 1 1 d . . . . .
H24 H 0.382921 0.507043 0.943448 0.041 Uiso 1 1 calc R U . . .
C25 C 0.5197(2) 0.44345(11) 0.89316(12) 0.0468(5) Uani 1 1 d . . . . .
H25A H 0.599557 0.439925 0.932661 0.070 Uiso 1 1 calc R U . . .
H25B H 0.555367 0.475064 0.859574 0.070 Uiso 1 1 calc R U . . .
H25C H 0.506436 0.401645 0.870063 0.070 Uiso 1 1 calc R U . . .
C26 C 0.3078(3) 0.42065(12) 0.97803(11) 0.0547(6) Uani 1 1 d . . . . .
H26A H 0.389049 0.420964 1.017199 0.082 Uiso 1 1 calc R U . . .
H26B H 0.294984 0.376885 0.959814 0.082 Uiso 1 1 calc R U . . .
H26C H 0.205951 0.435751 0.994318 0.082 Uiso 1 1 calc R U . . .
C27 C 0.1122(2) 0.40640(9) 0.81646(10) 0.0382(4) Uani 1 1 d . . . . .
H27 H 0.045574 0.418152 0.773149 0.046 Uiso 1 1 calc R U . . .
C28 C 0.2348(3) 0.35837(10) 0.79255(13) 0.0547(6) Uani 1 1 d . . . . .
H28A H 0.179947 0.324184 0.765324 0.082 Uiso 1 1 calc R U . . .
H28B H 0.293496 0.339769 0.833629 0.082 Uiso 1 1 calc R U . . .
H28C H 0.309754 0.380306 0.763356 0.082 Uiso 1 1 calc R U . . .
C29 C -0.0034(3) 0.37354(11) 0.86479(12) 0.0520(6) Uani 1 1 d . . . . .
H29A H -0.053534 0.336582 0.840555 0.078 Uiso 1 1 calc R U . . .
H29B H -0.086063 0.404119 0.876828 0.078 Uiso 1 1 calc R U . . .
H29C H 0.055907 0.359037 0.907702 0.078 Uiso 1 1 calc R U . . .
C30 C 0.0451(2) 0.52306(9) 0.89226(10) 0.0345(4) Uani 1 1 d . . . . .
H30 H 0.004506 0.492595 0.927428 0.041 Uiso 1 1 calc R U . . .
C31 C -0.0925(2) 0.53855(11) 0.83848(13) 0.0495(5) Uani 1 1 d . . . . .
H31A H -0.179293 0.559170 0.862113 0.074 Uiso 1 1 calc R U . . .
H31B H -0.131778 0.498804 0.816084 0.074 Uiso 1 1 calc R U . . .
H31C H -0.054590 0.567606 0.802820 0.074 Uiso 1 1 calc R U . . .
C32 C 0.1027(3) 0.58398(10) 0.93103(12) 0.0474(5) Uani 1 1 d . . . . .
H32A H 0.012704 0.604237 0.952714 0.071 Uiso 1 1 calc R U . . .
H32B H 0.146819 0.613886 0.897744 0.071 Uiso 1 1 calc R U . . .
H32C H 0.185546 0.572750 0.967428 0.071 Uiso 1 1 calc R U . . .

loop_
_atom_site_aniso_label
_atom_site_aniso_U_11
_atom_site_aniso_U_22
_atom_site_aniso_U_33
_atom_site_aniso_U_23
_atom_site_aniso_U_13
_atom_site_aniso_U_12
Rh1 0.02727(8) 0.02666(8) 0.02485(8) 0.00251(5) -0.00016(5) -0.00427(5)
Cl1 0.0511(3) 0.0420(3) 0.0355(3) -0.00139(19) -0.0036(2) -0.0185(2)
P1 0.0283(2) 0.0291(2) 0.0257(2) 0.00316(17) -0.00018(17) -0.00455(17)
C1 0.0347(9) 0.0353(9) 0.0270(9) 0.0021(7) -0.0057(7) -0.0069(7)
N1 0.0314(8) 0.0340(8) 0.0261(7) 0.0044(6) 0.0012(6) -0.0043(6)
B1 0.0343(11) 0.0372(11) 0.0285(10) 0.0037(8) 0.0001(8) -0.0044(8)
C2 0.0369(9) 0.0331(9) 0.0245(9) 0.0006(7) -0.0020(7) -0.0038(7)
N2 0.0868(16) 0.0463(11) 0.0741(15) -0.0203(10) -0.0118(12) 0.0230(11)
C3 0.0303(9) 0.0384(10) 0.0431(11) 0.0109(8) -0.0019(8) -0.0061(8)
C6 0.0411(11) 0.0428(12) 0.0755(17) 0.0200(11) -0.0106(11) -0.0042(9)
C5 0.0406(11) 0.0380(11) 0.0713(16) 0.0115(10) 0.0028(10) -0.0001(9)
C4 0.0355(10) 0.0376(10) 0.0534(13) 0.0098(9) 0.0034(9) -0.0040(8)
C8 0.0420(11) 0.0441(11) 0.0465(12) 0.0105(9) -0.0079(9) -0.0086(9)
C7 0.0490(12) 0.0580(14) 0.0523(14) 0.0203(11) -0.0172(10) -0.0099(11)
C9 0.0694(16) 0.0462(12) 0.0527(14) 0.0050(10) 0.0059(11) 0.0054(11)
C10 0.0688(17) 0.0560(15) 0.102(2) 0.0248(15) -0.0225(16) 0.0085(13)
C11 0.0773(17) 0.0610(15) 0.0469(14) 0.0029(11) -0.0144(12) 0.0000(13)
C12 0.0355(10) 0.0469(11) 0.0358(10) 0.0090(8) 0.0058(8) -0.0096(8)
C13 0.0791(19) 0.136(3) 0.0444(15) -0.0079(16) 0.0270(14) -0.0449(19)
C14 0.0343(11) 0.0787(17) 0.0631(15) 0.0191(13) -0.0014(10) -0.0134(11)
C15 0.0506(14) 0.0478(14) 0.136(3) 0.0307(16) 0.0112(16) -0.0129(11)
C16 0.0410(10) 0.0339(9) 0.0277(9) -0.0012(7) 0.0016(7) -0.0016(8)
C17 0.0486(11) 0.0396(10) 0.0381(11) -0.0099(8) -0.0060(9) 0.0042(9)
C18 0.0532(13) 0.0451(12) 0.0472(13) -0.0072(10) -0.0093(10) 0.0087(10)
C19 0.0626(14) 0.0349(10) 0.0442(12) -0.0044(9) 0.0007(10) 0.0071(9)
C20 0.0645(14) 0.0416(11) 0.0425(12) -0.0142(9) -0.0024(10) -0.0030(10)
C21 0.0498(12) 0.0430(11) 0.0340(10) -0.0053(8) -0.0042(9) -0.0028(9)
C22 0.119(3) 0.073(2) 0.110(3) -0.0280(19) -0.032(2) 0.059(2)
C23 0.108(2) 0.0496(15) 0.103(3) -0.0359(16) -0.0057(19) 0.0161(16)
C24 0.0348(9) 0.0386(10) 0.0295(9) 0.0058(7) -0.0039(7) -0.0033(8)
C25 0.0361(10) 0.0553(13) 0.0480(13) 0.0057(10) -0.0048(9) 0.0061(9)
C26 0.0517(13) 0.0743(16) 0.0368(12) 0.0237(11) -0.0074(10) -0.0100(11)
C27 0.0430(11) 0.0359(10) 0.0353(10) 0.0021(8) -0.0008(8) -0.0128(8)
C28 0.0646(15) 0.0357(11) 0.0644(15) -0.0090(10) 0.0086(12) -0.0093(10)
C29 0.0581(13) 0.0471(12) 0.0509(13) 0.0053(10) 0.0046(10) -0.0251(10)
C30 0.0313(9) 0.0404(10) 0.0322(10) 0.0048(8) 0.0050(7) -0.0021(8)
C31 0.0334(10) 0.0598(14) 0.0548(14) 0.0050(11) -0.0007(9) 0.0029(9)
C32 0.0429(11) 0.0491(12) 0.0509(13) -0.0115(10) 0.0087(9) 0.0008(9)

loop_
_atom_type_symbol
_atom_type_description
_atom_type_scat_dispersion_real
_atom_type_scat_dispersion_imag
_atom_type_scat_source
C C 0.0033 0.0016 'International Tables Vol C Tables 4.2.6.8 and 6.1.1.4'
H H 0.0000 0.0000 'International Tables Vol C Tables 4.2.6.8 and 6.1.1.4'
B B 0.0013 0.0007 'International Tables Vol C Tables 4.2.6.8 and 6.1.1.4'
N N 0.0061 0.0033 'International Tables Vol C Tables 4.2.6.8 and 6.1.1.4'
P P 0.1023 0.0942 'International Tables Vol C Tables 4.2.6.8 and 6.1.1.4'
Cl Cl 0.1484 0.1585 'International Tables Vol C Tables 4.2.6.8 and 6.1.1.4'
Rh Rh -1.1178 0.9187 'International Tables Vol C Tables 4.2.6.8 and 6.1.1.4'

loop_
_exptl_crystal_face_index_h
_exptl_crystal_face_index_k
_exptl_crystal_face_index_l
_exptl_crystal_face_perp_dist
0.00 2.00 -1.00 0.1380
1.00 -2.00 1.00 0.0790
2.00 -2.00 1.00 0.0940
-1.00 2.00 -1.00 0.0760
-2.00 2.00 -1.00 0.0690
-1.00 -2.00 1.00 0.0240
1.00 2.00 -1.00 0.1410
-2.00 -1.00 1.00 0.0270
2.00 1.00 -1.00 0.1260
-1.00 1.00 0.00 0.0680
2.00 1.00 -2.00 0.1330
-1.00 0.00 1.00 0.0440
1.00 0.00 -1.00 0.1250
-1.00 1.00 1.00 0.0680
-1.00 2.00 1.00 0.0860
1.00 -2.00 -1.00 0.0930
1.00 1.00 -2.00 0.1490
1.00 0.00 -2.00 0.1300
-1.00 -1.00 2.00 0.0430
-1.00 0.00 2.00 0.0500
0.00 1.00 0.00 0.1270
0.00 -1.00 0.00 0.0380
0.00 2.00 1.00 0.1120
0.00 1.00 1.00 0.0990
0.00 -1.00 -1.00 0.0800
0.00 1.00 2.00 0.0920
0.00 -1.00 -2.00 0.0950
0.00 0.00 1.00 0.0690
0.00 0.00 -1.00 0.1060
0.00 -1.00 2.00 0.0490
0.00 1.00 -2.00 0.1320
1.00 2.00 2.00 0.1180
-1.00 -2.00 -2.00 0.0580

loop_
_geom_angle_atom_site_label_1
_geom_angle_atom_site_label_2
_geom_angle_atom_site_label_3
_geom_angle
_geom_angle_site_symmetry_1
_geom_angle_site_symmetry_3
_geom_angle_publ_flag
C2 Rh1 C1 40.05(7) . . ?
C2 Rh1 N1 41.34(6) . . ?
C1 Rh1 N1 59.47(6) . . ?
C2 Rh1 P1 117.04(5) . . ?
C1 Rh1 P1 101.16(5) . . ?
N1 Rh1 P1 157.78(4) . . ?
C2 Rh1 B1 56.45(7) . . ?
C1 Rh1 B1 39.89(7) . . ?
N1 Rh1 B1 39.07(6) . . ?
P1 Rh1 B1 132.14(5) . . ?
C2 Rh1 Cl1 137.00(5) . . ?
C1 Rh1 Cl1 164.33(5) . . ?
N1 Rh1 Cl1 107.95(4) . . ?
P1 Rh1 Cl1 92.83(2) . . ?
B1 Rh1 Cl1 124.53(5) . . ?
C30 P1 C24 104.10(9) . . ?
C30 P1 C27 102.78(9) . . ?
C24 P1 C27 109.29(9) . . ?
C30 P1 Rh1 113.65(6) . . ?
C24 P1 Rh1 111.24(6) . . ?
C27 P1 Rh1 114.95(6) . . ?
C2 C1 B1 89.07(14) . . ?
C2 C1 Rh1 65.73(10) . . ?
B1 C1 Rh1 77.22(10) . . ?
C2 C1 H1 133.0 . . ?
B1 C1 H1 133.0 . . ?
Rh1 C1 H1 133.0 . . ?
C2 N1 C12 131.49(15) . . ?
C2 N1 B1 88.56(13) . . ?
C12 N1 B1 135.40(15) . . ?
C2 N1 Rh1 65.14(8) . . ?
C12 N1 Rh1 131.70(12) . . ?
B1 N1 Rh1 77.70(10) . . ?
N1 B1 C1 88.11(14) . . ?
N1 B1 C3 131.65(16) . . ?
C1 B1 C3 138.84(17) . . ?
N1 B1 C2 45.00(9) . . ?
C1 B1 C2 43.30(10) . . ?
C3 B1 C2 167.69(16) . . ?
N1 B1 Rh1 63.23(9) . . ?
C1 B1 Rh1 62.89(9) . . ?
C3 B1 Rh1 137.82(15) . . ?
C2 B1 Rh1 54.07(7) . . ?
C1 C2 C16 132.83(16) . . ?
C1 C2 N1 93.88(14) . . ?
C16 C2 N1 130.25(16) . . ?
C1 C2 Rh1 74.22(10) . . ?
C16 C2 Rh1 127.75(13) . . ?
N1 C2 Rh1 73.52(9) . . ?
C1 C2 B1 47.63(11) . . ?
C16 C2 B1 162.64(15) . . ?
N1 C2 B1 46.44(9) . . ?
Rh1 C2 B1 69.48(8) . . ?
C19 N2 C23 120.8(2) . . ?
C19 N2 C22 119.9(2) . . ?
C23 N2 C22 119.2(2) . . ?
C4 C3 C8 118.44(18) . . ?
C4 C3 B1 124.72(18) . . ?
C8 C3 B1 116.83(18) . . ?
C7 C6 C5 118.0(2) . . ?
C7 C6 C10 120.4(2) . . ?
C5 C6 C10 121.6(2) . . ?
C6 C5 C4 122.2(2) . . ?
C6 C5 H5 118.9 . . ?
C4 C5 H5 118.9 . . ?
C5 C4 C3 119.7(2) . . ?
C5 C4 C9 118.6(2) . . ?
C3 C4 C9 121.70(18) . . ?
C7 C8 C3 119.6(2) . . ?
C7 C8 C11 118.5(2) . . ?
C3 C8 C11 121.93(19) . . ?
C6 C7 C8 122.2(2) . . ?
C6 C7 H7 118.9 . . ?
C8 C7 H7 118.9 . . ?
C4 C9 H9A 109.5 . . ?
C4 C9 H9B 109.5 . . ?
H9A C9 H9B 109.5 . . ?
C4 C9 H9C 109.5 . . ?
H9A C9 H9C 109.5 . . ?
H9B C9 H9C 109.5 . . ?
C6 C10 H10A 109.5 . . ?
C6 C10 H10B 109.5 . . ?
H10A C10 H10B 109.5 . . ?
C6 C10 H10C 109.5 . . ?
H10A C10 H10C 109.5 . . ?
H10B C10 H10C 109.5 . . ?
C8 C11 H11A 109.5 . . ?
C8 C11 H11B 109.5 . . ?
H11A C11 H11B 109.5 . . ?
C8 C11 H11C 109.5 . . ?
H11A C11 H11C 109.5 . . ?
H11B C11 H11C 109.5 . . ?
N1 C12 C15 106.67(17) . . ?
N1 C12 C13 108.40(17) . . ?
C15 C12 C13 111.7(2) . . ?
N1 C12 C14 112.06(16) . . ?
C15 C12 C14 108.8(2) . . ?
C13 C12 C14 109.2(2) . . ?
C12 C13 H13A 109.5 . . ?
C12 C13 H13B 109.5 . . ?
H13A C13 H13B 109.5 . . ?
C12 C13 H13C 109.5 . . ?
H13A C13 H13C 109.5 . . ?
H13B C13 H13C 109.5 . . ?
C12 C14 H14A 109.5 . . ?
C12 C14 H14B 109.5 . . ?
H14A C14 H14B 109.5 . . ?
C12 C14 H14C 109.5 . . ?
H14A C14 H14C 109.5 . . ?
H14B C14 H14C 109.5 . . ?
C12 C15 H15A 109.5 . . ?
C12 C15 H15B 109.5 . . ?
H15A C15 H15B 109.5 . . ?
C12 C15 H15C 109.5 . . ?
H15A C15 H15C 109.5 . . ?
H15B C15 H15C 109.5 . . ?
C21 C16 C17 117.23(18) . . ?
C21 C16 C2 119.46(17) . . ?
C17 C16 C2 123.15(17) . . ?
C18 C17 C16 121.97(19) . . ?
C18 C17 H17 119.0 . . ?
C16 C17 H17 119.0 . . ?
C17 C18 C19 121.0(2) . . ?
C17 C18 H18 119.5 . . ?
C19 C18 H18 119.5 . . ?
N2 C19 C20 122.3(2) . . ?
N2 C19 C18 120.8(2) . . ?
C20 C19 C18 116.87(19) . . ?
C21 C20 C19 121.19(19) . . ?
C21 C20 H20 119.4 . . ?
C19 C20 H20 119.4 . . ?
C20 C21 C16 121.7(2) . . ?
C20 C21 H21 119.2 . . ?
C16 C21 H21 119.2 . . ?
N2 C22 H22A 109.5 . . ?
N2 C22 H22B 109.5 . . ?
H22A C22 H22B 109.5 . . ?
N2 C22 H22C 109.5 . . ?
H22A C22 H22C 109.5 . . ?
H22B C22 H22C 109.5 . . ?
N2 C23 H23A 109.5 . . ?
N2 C23 H23B 109.5 . . ?
H23A C23 H23B 109.5 . . ?
N2 C23 H23C 109.5 . . ?
H23A C23 H23C 109.5 . . ?
H23B C23 H23C 109.5 . . ?
C26 C24 C25 111.41(17) . . ?
C26 C24 P1 116.36(14) . . ?
C25 C24 P1 112.67(14) . . ?
C26 C24 H24 105.1 . . ?
C25 C24 H24 105.1 . . ?
P1 C24 H24 105.1 . . ?
C24 C25 H25A 109.5 . . ?
C24 C25 H25B 109.5 . . ?
H25A C25 H25B 109.5 . . ?
C24 C25 H25C 109.5 . . ?
H25A C25 H25C 109.5 . . ?
H25B C25 H25C 109.5 . . ?
C24 C26 H26A 109.5 . . ?
C24 C26 H26B 109.5 . . ?
H26A C26 H26B 109.5 . . ?
C24 C26 H26C 109.5 . . ?
H26A C26 H26C 109.5 . . ?
H26B C26 H26C 109.5 . . ?
C28 C27 C29 110.46(17) . . ?
C28 C27 P1 111.87(14) . . ?
C29 C27 P1 117.37(15) . . ?
C28 C27 H27 105.4 . . ?
C29 C27 H27 105.4 . . ?
P1 C27 H27 105.4 . . ?
C27 C28 H28A 109.5 . . ?
C27 C28 H28B 109.5 . . ?
H28A C28 H28B 109.5 . . ?
C27 C28 H28C 109.5 . . ?
H28A C28 H28C 109.5 . . ?
H28B C28 H28C 109.5 . . ?
C27 C29 H29A 109.5 . . ?
C27 C29 H29B 109.5 . . ?
H29A C29 H29B 109.5 . . ?
C27 C29 H29C 109.5 . . ?
H29A C29 H29C 109.5 . . ?
H29B C29 H29C 109.5 . . ?
C31 C30 C32 110.57(17) . . ?
C31 C30 P1 109.52(14) . . ?
C32 C30 P1 112.22(13) . . ?
C31 C30 H30 108.1 . . ?
C32 C30 H30 108.1 . . ?
P1 C30 H30 108.1 . . ?
C30 C31 H31A 109.5 . . ?
C30 C31 H31B 109.5 . . ?
H31A C31 H31B 109.5 . . ?
C30 C31 H31C 109.5 . . ?
H31A C31 H31C 109.5 . . ?
H31B C31 H31C 109.5 . . ?
C30 C32 H32A 109.5 . . ?
C30 C32 H32B 109.5 . . ?
H32A C32 H32B 109.5 . . ?
C30 C32 H32C 109.5 . . ?
H32A C32 H32C 109.5 . . ?
H32B C32 H32C 109.5 . . ?

loop_
_geom_bond_atom_site_label_1
_geom_bond_atom_site_label_2
_geom_bond_distance
_geom_bond_site_symmetry_2
_geom_bond_publ_flag
Rh1 C2 2.0280(18) . ?
Rh1 C1 2.1408(18) . ?
Rh1 N1 2.1432(15) . ?
Rh1 P1 2.2849(5) . ?
Rh1 B1 2.345(2) . ?
Rh1 Cl1 2.3675(5) . ?
P1 C30 1.8535(19) . ?
P1 C24 1.8571(19) . ?
P1 C27 1.8630(19) . ?
C1 C2 1.431(3) . ?
C1 B1 1.542(3) . ?
C1 H1 1.0000 . ?
N1 C2 1.476(2) . ?
N1 C12 1.492(2) . ?
N1 B1 1.513(3) . ?
B1 C3 1.574(3) . ?
B1 C2 2.087(3) . ?
C2 C16 1.467(3) . ?
N2 C19 1.376(3) . ?
N2 C23 1.433(3) . ?
N2 C22 1.442(4) . ?
C3 C4 1.408(3) . ?
C3 C8 1.410(3) . ?
C6 C7 1.380(4) . ?
C6 C5 1.380(3) . ?
C6 C10 1.513(3) . ?
C5 C4 1.399(3) . ?
C5 H5 0.9500 . ?
C4 C9 1.501(3) . ?
C8 C7 1.401(3) . ?
C8 C11 1.510(3) . ?
C7 H7 0.9500 . ?
C9 H9A 0.9800 . ?
C9 H9B 0.9800 . ?
C9 H9C 0.9800 . ?
C10 H10A 0.9800 . ?
C10 H10B 0.9800 . ?
C10 H10C 0.9800 . ?
C11 H11A 0.9800 . ?
C11 H11B 0.9800 . ?
C11 H11C 0.9800 . ?
C12 C15 1.514(3) . ?
C12 C13 1.518(3) . ?
C12 C14 1.518(3) . ?
C13 H13A 0.9800 . ?
C13 H13B 0.9800 . ?
C13 H13C 0.9800 . ?
C14 H14A 0.9800 . ?
C14 H14B 0.9800 . ?
C14 H14C 0.9800 . ?
C15 H15A 0.9800 . ?
C15 H15B 0.9800 . ?
C15 H15C 0.9800 . ?
C16 C21 1.388(3) . ?
C16 C17 1.388(3) . ?
C17 C18 1.378(3) . ?
C17 H17 0.9500 . ?
C18 C19 1.407(3) . ?
C18 H18 0.9500 . ?
C19 C20 1.400(3) . ?
C20 C21 1.384(3) . ?
C20 H20 0.9500 . ?
C21 H21 0.9500 . ?
C22 H22A 0.9800 . ?
C22 H22B 0.9800 . ?
C22 H22C 0.9800 . ?
C23 H23A 0.9800 . ?
C23 H23B 0.9800 . ?
C23 H23C 0.9800 . ?
C24 C26 1.528(3) . ?
C24 C25 1.531(3) . ?
C24 H24 1.0000 . ?
C25 H25A 0.9800 . ?
C25 H25B 0.9800 . ?
C25 H25C 0.9800 . ?
C26 H26A 0.9800 . ?
C26 H26B 0.9800 . ?
C26 H26C 0.9800 . ?
C27 C28 1.526(3) . ?
C27 C29 1.542(3) . ?
C27 H27 1.0000 . ?
C28 H28A 0.9800 . ?
C28 H28B 0.9800 . ?
C28 H28C 0.9800 . ?
C29 H29A 0.9800 . ?
C29 H29B 0.9800 . ?
C29 H29C 0.9800 . ?
C30 C31 1.531(3) . ?
C30 C32 1.533(3) . ?
C30 H30 1.0000 . ?
C31 H31A 0.9800 . ?
C31 H31B 0.9800 . ?
C31 H31C 0.9800 . ?
C32 H32A 0.9800 . ?
C32 H32B 0.9800 . ?
C32 H32C 0.9800 . ?

loop_
_geom_torsion_atom_site_label_1
_geom_torsion_atom_site_label_2
_geom_torsion_atom_site_label_3
_geom_torsion_atom_site_label_4
_geom_torsion
_geom_torsion_site_symmetry_1
_geom_torsion_site_symmetry_2
_geom_torsion_site_symmetry_3
_geom_torsion_site_symmetry_4
_geom_torsion_publ_flag
C2 N1 B1 C1 4.47(13) . . . . ?
C12 N1 B1 C1 161.1(2) . . . . ?
Rh1 N1 B1 C1 -60.39(10) . . . . ?
C2 N1 B1 C3 -163.7(2) . . . . ?
C12 N1 B1 C3 -7.0(4) . . . . ?
Rh1 N1 B1 C3 131.5(2) . . . . ?
C12 N1 B1 C2 156.7(2) . . . . ?
Rh1 N1 B1 C2 -64.86(8) . . . . ?
C2 N1 B1 Rh1 64.86(8) . . . . ?
C12 N1 B1 Rh1 -138.5(2) . . . . ?
C2 C1 B1 N1 -4.61(13) . . . . ?
Rh1 C1 B1 N1 60.69(10) . . . . ?
C2 C1 B1 C3 161.9(3) . . . . ?
Rh1 C1 B1 C3 -132.8(3) . . . . ?
Rh1 C1 B1 C2 65.30(9) . . . . ?
C2 C1 B1 Rh1 -65.30(9) . . . . ?
B1 C1 C2 C16 -156.3(2) . . . . ?
Rh1 C1 C2 C16 127.3(2) . . . . ?
B1 C1 C2 N1 4.73(14) . . . . ?
Rh1 C1 C2 N1 -71.66(9) . . . . ?
B1 C1 C2 Rh1 76.39(11) . . . . ?
Rh1 C1 C2 B1 -76.39(11) . . . . ?
C12 N1 C2 C1 -163.03(18) . . . . ?
B1 N1 C2 C1 -4.82(14) . . . . ?
Rh1 N1 C2 C1 72.29(10) . . . . ?
C12 N1 C2 C16 -1.2(3) . . . . ?
B1 N1 C2 C16 157.02(19) . . . . ?
Rh1 N1 C2 C16 -125.88(19) . . . . ?
C12 N1 C2 Rh1 124.68(18) . . . . ?
B1 N1 C2 Rh1 -77.11(10) . . . . ?
C12 N1 C2 B1 -158.2(2) . . . . ?
Rh1 N1 C2 B1 77.11(10) . . . . ?
N1 B1 C3 C4 -91.8(3) . . . . ?
C1 B1 C3 C4 106.4(3) . . . . ?
C2 B1 C3 C4 -160.5(6) . . . . ?
Rh1 B1 C3 C4 3.0(3) . . . . ?
N1 B1 C3 C8 89.5(3) . . . . ?
C1 B1 C3 C8 -72.4(3) . . . . ?
C2 B1 C3 C8 20.8(8) . . . . ?
Rh1 B1 C3 C8 -175.72(16) . . . . ?
C7 C6 C5 C4 0.0(3) . . . . ?
C10 C6 C5 C4 179.9(2) . . . . ?
C6 C5 C4 C3 -0.3(3) . . . . ?
C6 C5 C4 C9 -179.2(2) . . . . ?
C8 C3 C4 C5 0.3(3) . . . . ?
B1 C3 C4 C5 -178.38(18) . . . . ?
C8 C3 C4 C9 179.24(19) . . . . ?
B1 C3 C4 C9 0.5(3) . . . . ?
C4 C3 C8 C7 -0.2(3) . . . . ?
B1 C3 C8 C7 178.65(18) . . . . ?
C4 C3 C8 C11 178.8(2) . . . . ?
B1 C3 C8 C11 -2.4(3) . . . . ?
C5 C6 C7 C8 0.2(3) . . . . ?
C10 C6 C7 C8 -179.7(2) . . . . ?
C3 C8 C7 C6 -0.1(3) . . . . ?
C11 C8 C7 C6 -179.1(2) . . . . ?
C2 N1 C12 C15 -179.2(2) . . . . ?
B1 N1 C12 C15 32.7(3) . . . . ?
Rh1 N1 C12 C15 -87.1(2) . . . . ?
C2 N1 C12 C13 60.4(3) . . . . ?
B1 N1 C12 C13 -87.7(3) . . . . ?
Rh1 N1 C12 C13 152.46(19) . . . . ?
C2 N1 C12 C14 -60.2(3) . . . . ?
B1 N1 C12 C14 151.7(2) . . . . ?
Rh1 N1 C12 C14 31.9(3) . . . . ?
C1 C2 C16 C21 35.9(3) . . . . ?
N1 C2 C16 C21 -119.0(2) . . . . ?
Rh1 C2 C16 C21 140.31(16) . . . . ?
B1 C2 C16 C21 -47.5(6) . . . . ?
C1 C2 C16 C17 -139.3(2) . . . . ?
N1 C2 C16 C17 65.8(3) . . . . ?
Rh1 C2 C16 C17 -34.9(3) . . . . ?
B1 C2 C16 C17 137.2(4) . . . . ?
C21 C16 C17 C18 1.7(3) . . . . ?
C2 C16 C17 C18 177.0(2) . . . . ?
C16 C17 C18 C19 0.4(4) . . . . ?
C23 N2 C19 C20 2.1(4) . . . . ?
C22 N2 C19 C20 178.9(3) . . . . ?
C23 N2 C19 C18 -178.3(3) . . . . ?
C22 N2 C19 C18 -1.5(4) . . . . ?
C17 C18 C19 N2 178.2(2) . . . . ?
C17 C18 C19 C20 -2.2(4) . . . . ?
N2 C19 C20 C21 -178.5(2) . . . . ?
C18 C19 C20 C21 1.9(3) . . . . ?
C19 C20 C21 C16 0.1(3) . . . . ?
C17 C16 C21 C20 -1.9(3) . . . . ?
C2 C16 C21 C20 -177.46(19) . . . . ?
C30 P1 C24 C26 61.09(18) . . . . ?
C27 P1 C24 C26 -48.15(19) . . . . ?
Rh1 P1 C24 C26 -176.14(15) . . . . ?
C30 P1 C24 C25 -168.49(14) . . . . ?
C27 P1 C24 C25 82.28(16) . . . . ?
Rh1 P1 C24 C25 -45.71(15) . . . . ?
C30 P1 C27 C28 -167.08(15) . . . . ?
C24 P1 C27 C28 -56.96(17) . . . . ?
Rh1 P1 C27 C28 68.92(16) . . . . ?
C30 P1 C27 C29 -37.88(18) . . . . ?
C24 P1 C27 C29 72.23(18) . . . . ?
Rh1 P1 C27 C29 -161.88(14) . . . . ?
C24 P1 C30 C31 -178.10(14) . . . . ?
C27 P1 C30 C31 -64.13(15) . . . . ?
Rh1 P1 C30 C31 60.73(15) . . . . ?
C24 P1 C30 C32 58.70(16) . . . . ?
C27 P1 C30 C32 172.67(14) . . . . ?
Rh1 P1 C30 C32 -62.47(15) . . . . ?
